data_2217532
loop_
_publ_author_name
'Han-Ping Zhang'
'Jin-Xia Zhu'
'Hong Zhou'
'Zhi-quan Pan'

_publ_section_title
'[\m-11,23-Dibromo-3,7,15,19-tetraazatricyclo[19.3.1.1^9,13^]hexacosa-1(25),2,7,9,11,13(26),14,19,21,23-decaene-25,26-diolato-\k^4^<i>N</i>^3^,<i>N</i>^7^,<i>O</i>,<i>O</i>':\k^4^<i>O</i>,<i>O</i>',<i>N</i>^15^,<i>N</i>^19^]bis[perchloratocopper(II)]'
_journal_coeditor_code HG2366
_journal_issue 2
_journal_name_full 'Acta Crystallographica Section E'
_journal_page_first m340
_journal_page_last m340
_journal_paper_doi 10.1107/S1600536808000354
_journal_volume 64
_journal_year 2008
_chemical_formula_iupac '[Cu2 (C22 H20 Br2 N4 O2) (Cl O4 )2]'
_chemical_formula_moiety 'C22 H20 Br2 Cl2 Cu2 N4 O10'
_chemical_formula_sum 'C22 H20 Br2 Cl2 Cu2 N4 O10'
_chemical_formula_weight 858.22
_chemical_name_systematic
;
[\m-11,23-Dibromo-3,7,15,19-tetraazatricyclo[19.3.1.1^9,13^]\
hexacosa-1(25),2,7,9,11,13(26),14,19,21,23-decaene-25,26-diolato-\
\k^4^<i>N</i>^3^,<i>N</i>^7^,<i>O</i>,<i>O</i>';\
\k^4^<i>O</i>,<i>O</i>',<i>N</i>^15^,<i>N</i>^19^]bis[perchloratocopper(II)]
;
_space_group_IT_number 14
_symmetry_cell_setting monoclinic
_symmetry_space_group_name_Hall '-P 2ybc'
_symmetry_space_group_name_H-M 'P 1 21/c 1'
_atom_sites_solution_hydrogens geom
_atom_sites_solution_primary direct
_atom_sites_solution_secondary difmap
_audit_creation_method SHELXL-97
_cell_angle_alpha 90.00
_cell_angle_beta 110.901(2)
_cell_angle_gamma 90.00
_cell_formula_units_Z 4
_cell_length_a 15.7760(18)
_cell_length_b 8.6253(10)
_cell_length_c 21.501(3)
_cell_measurement_reflns_used 3876
_cell_measurement_temperature 191(2)
_cell_measurement_theta_max 25.97
_cell_measurement_theta_min 2.57
_cell_volume 2733.2(6)
_computing_cell_refinement 'SMART (Bruker, 2000)'
_computing_data_collection 'SMART (Bruker, 2000)'
_computing_data_reduction 'SAINT (Bruker, 2000)'
_computing_molecular_graphics 'SHELXTL (Bruker, 2000)'
_computing_publication_material 'SHELXTL (Bruker, 2000)'
_computing_structure_refinement 'SHELXTL (Bruker, 2000)'
_computing_structure_solution 'SHELXTL (Bruker, 2000)'
_diffrn_ambient_temperature 191(2)
_diffrn_measured_fraction_theta_full 0.997
_diffrn_measured_fraction_theta_max 0.997
_diffrn_measurement_device_type 'Bruker SMART APEX CCD'
_diffrn_measurement_method 'phi and omega scans'
_diffrn_radiation_monochromator graphite
_diffrn_radiation_source 'sealed tube'
_diffrn_radiation_type MoK\a
_diffrn_radiation_wavelength 0.71073
_diffrn_reflns_av_R_equivalents 0.0533
_diffrn_reflns_av_sigmaI/netI 0.0862
_diffrn_reflns_limit_h_max 19
_diffrn_reflns_limit_h_min -16
_diffrn_reflns_limit_k_max 10
_diffrn_reflns_limit_k_min -10
_diffrn_reflns_limit_l_max 26
_diffrn_reflns_limit_l_min -25
_diffrn_reflns_number 15132
_diffrn_reflns_theta_full 26.00
_diffrn_reflns_theta_max 26.00
_diffrn_reflns_theta_min 2.01
_exptl_absorpt_coefficient_mu 4.740
_exptl_absorpt_correction_T_max 0.52
_exptl_absorpt_correction_T_min 0.42
_exptl_absorpt_correction_type multi-scan
_exptl_absorpt_process_details '(SADABS; Bruker, 2000)'
_exptl_crystal_colour 'dark green'
_exptl_crystal_density_diffrn 2.086
_exptl_crystal_density_method 'not measured'
_exptl_crystal_description block
_exptl_crystal_F_000 1688
_exptl_crystal_size_max 0.20
_exptl_crystal_size_mid 0.16
_exptl_crystal_size_min 0.14
_refine_diff_density_max 0.559
_refine_diff_density_min -0.892
_refine_ls_extinction_method none
_refine_ls_goodness_of_fit_ref 1.026
_refine_ls_hydrogen_treatment constr
_refine_ls_matrix_type full
_refine_ls_number_parameters 379
_refine_ls_number_reflns 5366
_refine_ls_number_restraints 0
_refine_ls_restrained_S_all 1.026
_refine_ls_R_factor_all 0.0979
_refine_ls_R_factor_gt 0.0613
_refine_ls_shift/su_max 0.000
_refine_ls_shift/su_mean 0.000
_refine_ls_structure_factor_coef Fsqd
_refine_ls_weighting_details 'calc w=1/[\s^2^(Fo^2^)+(0.06P)^2^+1.55P] where P=(Fo^2^+2Fc^2^)/3'
_refine_ls_weighting_scheme calc
_refine_ls_wR_factor_gt 0.1295
_refine_ls_wR_factor_ref 0.1376
_reflns_number_gt 3505
_reflns_number_total 5366
_reflns_threshold_expression I>2\s(I)
_cod_data_source_file hg2366.cif
_cod_data_source_block I
_cod_depositor_comments
;
The following automatic conversions were performed:
'_symmetry_cell_setting' value 'Monoclinic' changed to 'monoclinic'
according to '/home/saulius/struct/CIF-dictionaries/cif_core.dic'
dictionary named 'cif_core.dic' version 2.4.1 from 2010-06-29.

Automatic conversion script
Id: cif_fix_enum 1527 2010-12-29 10:47:43Z saulius 

The following automatic conversions were performed:

'_symmetry_cell_setting' value 'Monoclinic' changed to 'monoclinic'
according to /home/saulius/struct/CIF-dictionaries/cif_core.dic
dictionary named 'cif_core.dic' version 2.4.1 from 2010-06-29.

Automatic conversion script
Id: cif_fix_values 1715 2011-07-08 13:25:40Z adriana 
;
_cod_original_sg_symbol_H-M 'P 21/c'
_cod_database_code 2217532
_cod_database_fobs_code 2217532

loop_
_symmetry_equiv_pos_as_xyz
'x, y, z'
'-x, y+1/2, -z+1/2'
'-x, -y, -z'
'x, -y-1/2, z-1/2'

loop_
_atom_site_type_symbol
_atom_site_label
_atom_site_fract_x
_atom_site_fract_y
_atom_site_fract_z
_atom_site_U_iso_or_equiv
_atom_site_adp_type
_atom_site_calc_flag
_atom_site_refinement_flags
_atom_site_occupancy
Br Br1 -0.09268(5) -0.42485(9) 0.55710(4) 0.0518(2) Uani d . 1
Br Br2 0.61370(5) 0.46431(9) 0.43389(4) 0.0483(2) Uani d . 1
C C1 0.2343(5) -0.2131(8) 0.6347(4) 0.0444(18) Uani d . 1
H H1 0.2347 -0.2747 0.6703 0.053 Uiso calc R 1
C C2 0.1545(5) -0.2072(7) 0.5796(3) 0.0360(15) Uani d . 1
C C3 0.0825(5) -0.2996(9) 0.5909(4) 0.0498(19) Uani d . 1
H H3 0.0940 -0.3503 0.6313 0.060 Uiso calc R 1
C C4 -0.0015(5) -0.3105(9) 0.5415(4) 0.0436(17) Uani d . 1
C C5 -0.0193(5) -0.2402(8) 0.4820(4) 0.0442(17) Uani d . 1
H H5 -0.0761 -0.2506 0.4487 0.053 Uiso calc R 1
C C6 0.0491(5) -0.1503(9) 0.4703(3) 0.0446(18) Uani d . 1
C C7 0.1345(5) -0.1374(8) 0.5174(3) 0.0429(17) Uani d . 1
C C8 0.0233(5) -0.0779(7) 0.4047(3) 0.0386(16) Uani d . 1
H H8 -0.0362 -0.0972 0.3769 0.046 Uiso calc R 1
C C9 0.0129(5) 0.0570(10) 0.3100(4) 0.056(2) Uani d . 1
H H9A -0.0293 -0.0252 0.2882 0.067 Uiso calc R 1
H H9B -0.0229 0.1463 0.3129 0.067 Uiso calc R 1
C C10 0.0641(5) 0.0982(10) 0.2672(3) 0.0509(19) Uani d . 1
H H10A 0.0226 0.1258 0.2231 0.061 Uiso calc R 1
H H10B 0.1002 0.0104 0.2630 0.061 Uiso calc R 1
C C11 0.1244(5) 0.2319(9) 0.2975(4) 0.055(2) Uani d . 1
H H11A 0.0889 0.3087 0.3105 0.066 Uiso calc R 1
H H11B 0.1433 0.2784 0.2635 0.066 Uiso calc R 1
C C12 0.2833(4) 0.2512(10) 0.3632(3) 0.0429(17) Uani d . 1
H H12 0.2833 0.2984 0.3243 0.052 Uiso calc R 1
C C13 0.3678(4) 0.2573(8) 0.4152(3) 0.0360(15) Uani d . 1
C C14 0.4363(5) 0.3465(8) 0.4044(3) 0.0423(17) Uani d . 1
H H14 0.4238 0.4036 0.3654 0.051 Uiso calc R 1
C C15 0.5216(5) 0.3476(8) 0.4523(3) 0.0405(17) Uani d . 1
C C16 0.5422(5) 0.2665(8) 0.5085(3) 0.0372(15) Uani d . 1
H H16 0.6011 0.2683 0.5394 0.045 Uiso calc R 1
C C17 0.4748(5) 0.1777(8) 0.5214(3) 0.0390(16) Uani d . 1
C C18 0.3842(5) 0.1748(8) 0.4747(3) 0.0374(16) Uani d . 1
C C19 0.5020(6) 0.0874(9) 0.5857(4) 0.052(2) Uani d . 1
H H19 0.5640 0.0747 0.6079 0.063 Uiso calc R 1
C C20 0.5105(5) -0.0086(9) 0.6818(4) 0.053(2) Uani d . 1
H H20A 0.5556 0.0724 0.6988 0.064 Uiso calc R 1
H H20B 0.5430 -0.1039 0.6814 0.064 Uiso calc R 1
C C21 0.4607(5) -0.0294(9) 0.7317(4) 0.054(2) Uani d . 1
H H21A 0.5031 -0.0600 0.7750 0.064 Uiso calc R 1
H H21B 0.4316 0.0666 0.7365 0.064 Uiso calc R 1
C C22 0.3907(6) -0.1550(11) 0.7029(4) 0.063(2) Uani d . 1
H H22A 0.4236 -0.2450 0.6965 0.076 Uiso calc R 1
H H22B 0.3673 -0.1822 0.7375 0.076 Uiso calc R 1
Cl Cl1 0.25784(12) 0.2959(2) 0.66515(9) 0.0465(4) Uani d . 1
Cl Cl2 0.22902(11) -0.2790(2) 0.33413(9) 0.0433(4) Uani d . 1
Cu Cu1 0.32546(6) -0.00913(10) 0.56944(4) 0.0405(2) Uani d . 1
Cu Cu2 0.19480(5) 0.05601(9) 0.42474(4) 0.0350(2) Uani d . 1
N N1 0.3106(4) -0.1370(8) 0.6406(3) 0.0492(15) Uani d . 1
N N2 0.0670(4) 0.0052(7) 0.3793(3) 0.0433(15) Uani d . 1
N N3 0.2095(4) 0.1969(6) 0.3582(3) 0.0355(12) Uani d . 1
N N4 0.4549(5) 0.0307(8) 0.6115(3) 0.0521(17) Uani d . 1
O O1 0.2005(3) -0.0499(5) 0.5072(2) 0.0401(11) Uani d . 1
O O2 0.3201(3) 0.0963(5) 0.4862(2) 0.0375(10) Uani d . 1
O O3 0.2773(4) 0.2128(6) 0.6155(3) 0.0512(13) Uani d . 1
O O4 0.1906(4) 0.2219(6) 0.6771(3) 0.0582(15) Uani d . 1
O O5 0.2216(4) 0.4368(7) 0.6433(3) 0.0577(14) Uani d . 1
O O6 0.3286(3) 0.3008(6) 0.7254(3) 0.0534(14) Uani d . 1
O O7 0.2527(3) -0.1555(6) 0.3774(3) 0.0513(14) Uani d . 1
O O8 0.2945(3) -0.3882(6) 0.3531(3) 0.0532(14) Uani d . 1
O O9 0.1471(4) -0.3245(6) 0.3311(3) 0.0531(14) Uani d . 1
O O10 0.2198(4) -0.2300(6) 0.2715(3) 0.0551(14) Uani d . 1

loop_
_atom_site_aniso_label
_atom_site_aniso_U_11
_atom_site_aniso_U_22
_atom_site_aniso_U_33
_atom_site_aniso_U_12
_atom_site_aniso_U_13
_atom_site_aniso_U_23
Br1 0.0498(5) 0.0487(4) 0.0545(4) -0.0148(4) 0.0156(4) -0.0125(4)
Br2 0.0449(4) 0.0445(4) 0.0554(5) -0.0174(3) 0.0177(4) -0.0166(3)
C1 0.047(4) 0.043(4) 0.042(4) 0.020(3) 0.015(4) 0.010(3)
C2 0.050(4) 0.020(3) 0.040(4) 0.002(3) 0.018(3) 0.003(3)
C3 0.047(5) 0.051(5) 0.049(4) -0.002(4) 0.014(4) -0.010(4)
C4 0.030(4) 0.050(4) 0.046(4) -0.003(3) 0.009(3) -0.013(3)
C5 0.034(4) 0.047(4) 0.054(4) -0.007(3) 0.020(3) -0.024(4)
C6 0.043(4) 0.048(4) 0.037(4) 0.020(3) 0.008(3) 0.008(3)
C7 0.048(4) 0.036(4) 0.034(4) 0.008(3) 0.000(3) -0.005(3)
C8 0.048(4) 0.027(3) 0.027(3) -0.005(3) -0.003(3) 0.002(3)
C9 0.030(4) 0.057(5) 0.062(5) -0.001(3) -0.005(4) 0.013(4)
C10 0.050(4) 0.060(5) 0.029(4) 0.000(4) -0.003(3) 0.013(3)
C11 0.042(4) 0.056(5) 0.048(5) 0.004(4) -0.007(4) 0.017(4)
C12 0.025(3) 0.079(5) 0.025(3) 0.008(4) 0.009(3) -0.006(3)
C13 0.034(4) 0.033(3) 0.040(4) -0.002(3) 0.012(3) -0.011(3)
C14 0.046(4) 0.045(4) 0.038(4) 0.006(3) 0.018(3) 0.008(3)
C15 0.043(4) 0.042(4) 0.042(4) -0.021(3) 0.023(3) -0.019(3)
C16 0.031(4) 0.040(4) 0.029(3) 0.002(3) -0.002(3) -0.012(3)
C17 0.043(4) 0.036(3) 0.038(4) 0.004(3) 0.014(3) -0.013(3)
C18 0.038(4) 0.029(3) 0.035(4) 0.007(3) 0.000(3) -0.006(3)
C19 0.043(5) 0.046(5) 0.051(5) -0.003(4) -0.005(4) -0.002(4)
C20 0.042(4) 0.048(4) 0.045(4) 0.000(3) -0.014(4) 0.005(3)
C21 0.046(5) 0.057(5) 0.043(4) 0.014(4) -0.002(4) 0.015(4)
C22 0.052(5) 0.074(6) 0.044(5) -0.009(4) -0.006(4) 0.014(4)
Cl1 0.0314(9) 0.0590(12) 0.0457(10) -0.0003(8) 0.0095(8) -0.0014(8)
Cl2 0.0343(9) 0.0461(10) 0.0434(10) -0.0026(7) 0.0066(8) -0.0110(8)
Cu1 0.0354(5) 0.0367(5) 0.0385(5) 0.0055(4) -0.0003(4) 0.0015(3)
Cu2 0.0271(4) 0.0294(4) 0.0384(4) 0.0070(3) -0.0006(3) 0.0026(3)
N1 0.047(4) 0.054(4) 0.039(3) -0.006(3) 0.006(3) 0.005(3)
N2 0.026(3) 0.045(3) 0.045(3) -0.003(2) -0.005(3) -0.002(3)
N3 0.039(3) 0.039(3) 0.027(3) 0.007(3) 0.010(3) 0.002(2)
N4 0.046(4) 0.053(4) 0.040(4) 0.012(3) -0.006(3) -0.007(3)
O1 0.040(3) 0.040(3) 0.028(2) 0.000(2) -0.003(2) 0.005(2)
O2 0.039(3) 0.040(3) 0.030(2) 0.004(2) 0.009(2) 0.000(2)
O3 0.051(3) 0.050(3) 0.053(3) 0.009(2) 0.020(3) -0.004(2)
O4 0.055(3) 0.057(3) 0.059(3) -0.020(3) 0.015(3) -0.009(3)
O5 0.054(3) 0.060(3) 0.058(3) 0.020(3) 0.018(3) 0.005(3)
O6 0.042(3) 0.054(3) 0.050(3) 0.016(2) 0.000(2) -0.013(2)
O7 0.031(3) 0.038(3) 0.063(3) 0.013(2) -0.011(2) -0.008(2)
O8 0.041(3) 0.060(3) 0.052(3) 0.016(3) 0.009(3) -0.017(3)
O9 0.052(3) 0.041(3) 0.055(3) -0.006(2) 0.005(3) 0.015(2)
O10 0.058(4) 0.051(3) 0.055(3) 0.017(3) 0.018(3) 0.005(3)

loop_
_atom_type_symbol
_atom_type_description
_atom_type_scat_dispersion_real
_atom_type_scat_dispersion_imag
_atom_type_scat_source
C C 0.0033 0.0016 'International Tables Vol C Tables 4.2.6.8 and 6.1.1.4'
H H 0.0000 0.0000 'International Tables Vol C Tables 4.2.6.8 and 6.1.1.4'
N N 0.0061 0.0033 'International Tables Vol C Tables 4.2.6.8 and 6.1.1.4'
O O 0.0106 0.0060 'International Tables Vol C Tables 4.2.6.8 and 6.1.1.4'
Cl Cl 0.1484 0.1585 'International Tables Vol C Tables 4.2.6.8 and 6.1.1.4'
Br Br -0.2901 2.4595 'International Tables Vol C Tables 4.2.6.8 and 6.1.1.4'
Cu Cu 0.3201 1.2651 'International Tables Vol C Tables 4.2.6.8 and 6.1.1.4'

loop_
_geom_angle_atom_site_label_1
_geom_angle_atom_site_label_2
_geom_angle_atom_site_label_3
_geom_angle
N1 C1 C2 125.0(7)
N1 C1 H1 117.5
C2 C1 H1 117.5
C1 C2 C7 131.3(7)
C1 C2 C3 110.9(6)
C7 C2 C3 117.7(6)
C4 C3 C2 119.7(7)
C4 C3 H3 120.1
C2 C3 H3 120.1
C5 C4 C3 121.3(7)
C5 C4 Br1 119.5(5)
C3 C4 Br1 119.2(6)
C4 C5 C6 119.7(7)
C4 C5 H5 120.1
C6 C5 H5 120.1
C7 C6 C5 121.5(7)
C7 C6 C8 122.7(7)
C5 C6 C8 115.8(7)
O1 C7 C6 122.0(6)
O1 C7 C2 117.9(6)
C6 C7 C2 120.0(7)
N2 C8 C6 131.3(7)
N2 C8 H8 114.3
C6 C8 H8 114.3
C10 C9 N2 116.7(6)
C10 C9 H9A 108.1
N2 C9 H9A 108.1
C10 C9 H9B 108.1
N2 C9 H9B 108.1
H9A C9 H9B 107.3
C9 C10 C11 108.8(7)
C9 C10 H10A 109.9
C11 C10 H10A 109.9
C9 C10 H10B 109.9
C11 C10 H10B 109.9
H10A C10 H10B 108.3
C10 C11 N3 116.7(6)
C10 C11 H11A 108.1
N3 C11 H11A 108.1
C10 C11 H11B 108.1
N3 C11 H11B 108.1
H11A C11 H11B 107.3
N3 C12 C13 133.6(7)
N3 C12 H12 113.2
C13 C12 H12 113.2
C12 C13 C18 121.3(6)
C12 C13 C14 117.1(6)
C18 C13 C14 121.6(6)
C15 C14 C13 118.9(6)
C15 C14 H14 120.6
C13 C14 H14 120.6
C16 C15 C14 122.3(6)
C16 C15 Br2 120.3(5)
C14 C15 Br2 117.4(5)
C15 C16 C17 120.3(6)
C15 C16 H16 119.8
C17 C16 H16 119.8
C16 C17 C18 120.4(6)
C16 C17 C19 118.1(6)
C18 C17 C19 121.5(7)
O2 C18 C13 122.0(6)
O2 C18 C17 121.6(6)
C13 C18 C17 116.5(7)
N4 C19 C17 128.6(7)
N4 C19 H19 115.7
C17 C19 H19 115.7
N4 C20 C21 117.9(6)
N4 C20 H20A 107.8
C21 C20 H20A 107.8
N4 C20 H20B 107.8
C21 C20 H20B 107.8
H20A C20 H20B 107.2
C22 C21 C20 106.0(7)
C22 C21 H21A 110.5
C20 C21 H21A 110.5
C22 C21 H21B 110.5
C20 C21 H21B 110.5
H21A C21 H21B 108.7
N1 C22 C21 123.8(7)
N1 C22 H22A 106.4
C21 C22 H22A 106.4
N1 C22 H22B 106.4
C21 C22 H22B 106.4
H22A C22 H22B 106.5
O4 Cl1 O5 103.3(4)
O4 Cl1 O6 105.5(4)
O5 Cl1 O6 113.6(4)
O4 Cl1 O3 107.7(3)
O5 Cl1 O3 111.9(3)
O6 Cl1 O3 113.9(3)
O9 Cl2 O8 115.7(4)
O9 Cl2 O10 106.4(3)
O8 Cl2 O10 108.3(3)
O9 Cl2 O7 106.7(4)
O8 Cl2 O7 110.0(3)
O10 Cl2 O7 109.5(4)
N4 Cu1 N1 97.7(3)
N4 Cu1 O1 166.5(3)
N1 Cu1 O1 93.4(2)
N4 Cu1 O2 92.2(3)
N1 Cu1 O2 168.8(2)
O1 Cu1 O2 76.07(19)
N4 Cu1 O3 95.8(2)
N1 Cu1 O3 89.0(2)
O1 Cu1 O3 92.03(19)
O2 Cu1 O3 95.11(18)
N2 Cu2 N3 98.3(3)
N2 Cu2 O1 93.1(2)
N3 Cu2 O1 165.9(2)
N2 Cu2 O2 169.2(2)
N3 Cu2 O2 91.6(2)
O1 Cu2 O2 76.50(19)
N2 Cu2 O7 95.6(2)
N3 Cu2 O7 90.0(2)
O1 Cu2 O7 97.26(19)
O2 Cu2 O7 88.63(17)
C1 N1 C22 118.8(6)
C1 N1 Cu1 123.7(5)
C22 N1 Cu1 117.4(5)
C8 N2 C9 113.5(6)
C8 N2 Cu2 123.0(5)
C9 N2 Cu2 123.5(5)
C12 N3 C11 121.2(6)
C12 N3 Cu2 122.1(5)
C11 N3 Cu2 116.7(5)
C19 N4 C20 109.2(7)
C19 N4 Cu1 125.9(6)
C20 N4 Cu1 124.9(6)
C7 O1 Cu2 127.6(4)
C7 O1 Cu1 128.4(4)
Cu2 O1 Cu1 103.9(2)
C18 O2 Cu2 128.3(4)
C18 O2 Cu1 128.2(4)
Cu2 O2 Cu1 103.5(2)
Cl1 O3 Cu1 155.0(3)
Cl2 O7 Cu2 144.6(3)

loop_
_geom_bond_atom_site_label_1
_geom_bond_atom_site_label_2
_geom_bond_distance
Br1 C4 1.871(8)
Br2 C15 1.922(6)
C1 N1 1.337(10)
C1 C2 1.387(10)
C1 H1 0.9300
C2 C7 1.396(9)
C2 C3 1.477(10)
C3 C4 1.374(10)
C3 H3 0.9300
C4 C5 1.352(11)
C5 C6 1.421(10)
C5 H5 0.9300
C6 C7 1.370(10)
C6 C8 1.463(9)
C7 O1 1.366(9)
C8 N2 1.247(9)
C8 H8 0.9300
C9 C10 1.468(11)
C9 N2 1.498(9)
C9 H9A 0.9700
C9 H9B 0.9700
C10 C11 1.489(11)
C10 H10A 0.9700
C10 H10B 0.9700
C11 N3 1.532(8)
C11 H11A 0.9700
C11 H11B 0.9700
C12 N3 1.222(8)
C12 C13 1.403(9)
C12 H12 0.9300
C13 C18 1.405(9)
C13 C14 1.411(9)
C14 C15 1.373(10)
C14 H14 0.9300
C15 C16 1.332(10)
C16 C17 1.416(10)
C16 H16 0.9300
C17 C18 1.424(9)
C17 C19 1.509(10)
C18 O2 1.312(8)
C19 N4 1.180(10)
C19 H19 0.9300
C20 N4 1.490(9)
C20 C21 1.550(11)
C20 H20A 0.9700
C20 H20B 0.9700
C21 C22 1.513(12)
C21 H21A 0.9700
C21 H21B 0.9700
C22 N1 1.487(9)
C22 H22A 0.9700
C22 H22B 0.9700
Cl1 O4 1.339(5)
Cl1 O5 1.354(6)
Cl1 O6 1.376(5)
Cl1 O3 1.408(5)
Cl2 O9 1.330(6)
Cl2 O8 1.349(5)
Cl2 O10 1.368(6)
Cl2 O7 1.375(5)
Cu1 N4 1.947(7)
Cu1 N1 1.966(6)
Cu1 O1 1.980(5)
Cu1 O2 1.983(4)
Cu1 O3 2.400(5)
Cu2 N2 1.951(6)
Cu2 N3 1.953(5)
Cu2 O1 1.968(5)
Cu2 O2 1.977(5)
Cu2 O7 2.421(5)
